data_7101656
loop_
_publ_author_name
'Naumov, Pance'
'Sakurai, Kenji'
'Nukui, Akihiko'
'Tanaka, Masahiko'

_publ_section_title
;
 Increased crystal porosity and enhanced gas adsorption by
 intracolumnar gliding for broadband gas detection.
;
_journal_issue 4
_journal_name_full 'Chemical communications (Cambridge, England)'
_journal_page_first 347
_journal_page_last 349
_journal_paper_doi 10.1039/b610950k
_journal_year 2007
_chemical_formula_moiety 'C12 H34 Cu N4 O, 2(N O3)'
_chemical_formula_sum 'C12 H34 Cu N6 O7'
_chemical_formula_weight 437.99
_chemical_name_common 'monoaquabis(N,N-diethylethylenediamine)copper(ii) nitrate'
_chemical_name_systematic
;
monoaquabis(N,N-diethylethylenediamine)copper(II)
nitrate
;
_space_group_IT_number 15
_symmetry_cell_setting monoclinic
_symmetry_space_group_name_Hall '-C 2yc'
_symmetry_space_group_name_H-M 'C 1 2/c 1'
_atom_sites_solution_hydrogens geom
_atom_sites_solution_primary direct
_atom_sites_solution_secondary difmap
_audit_creation_method 'Manual editing of SHELXL-97'
_cell_angle_alpha 90.00
_cell_angle_beta 106.807(4)
_cell_angle_gamma 90.00
_cell_formula_units_Z 4
_cell_length_a 15.380(3)
_cell_length_b 8.3331(17)
_cell_length_c 16.350(3)
_cell_measurement_temperature 200(2)
_cell_volume 2005.9(7)
_computing_cell_refinement 'SAINT (Bruker, 1995)'
_computing_data_collection 'SMART (Bruker, 1995)'
_computing_data_reduction 'SAINT (Bruker, 1995)'
_computing_molecular_graphics 'DIAMOND (Crystal Impact, 2005)'
_computing_structure_refinement 'SHELXL-97 (Sheldrick, 1997)'
_computing_structure_solution 'SIR-92 (Altomare, 1992)'
_diffrn_ambient_temperature 200(2)
_diffrn_measured_fraction_theta_full 0.991
_diffrn_measured_fraction_theta_max 0.991
_diffrn_measurement_device_type 'Bruker APEX CCD diffractometer'
_diffrn_measurement_method '\w scan'
_diffrn_radiation_monochromator graphite
_diffrn_radiation_source 'fine-focus sealed tube'
_diffrn_radiation_type MoK\a
_diffrn_radiation_wavelength 0.71073
_diffrn_reflns_av_R_equivalents 0.0301
_diffrn_reflns_av_sigmaI/netI 0.0289
_diffrn_reflns_limit_h_max 18
_diffrn_reflns_limit_h_min -18
_diffrn_reflns_limit_k_max 9
_diffrn_reflns_limit_k_min -9
_diffrn_reflns_limit_l_max 19
_diffrn_reflns_limit_l_min -18
_diffrn_reflns_number 6807
_diffrn_reflns_theta_full 25.00
_diffrn_reflns_theta_max 25.00
_diffrn_reflns_theta_min 2.60
_exptl_absorpt_coefficient_mu 1.134
_exptl_absorpt_correction_type sphere
_exptl_absorpt_process_details 'SADABS (Sheldrick, 1996)'
_exptl_crystal_colour blue
_exptl_crystal_density_diffrn 1.450
_exptl_crystal_density_method 'not measured'
_exptl_crystal_description plate
_exptl_crystal_F_000 932
_exptl_crystal_size_max 0.35
_exptl_crystal_size_mid 0.21
_exptl_crystal_size_min 0.04
_refine_diff_density_max 1.477
_refine_diff_density_min -0.432
_refine_diff_density_rms 0.114
_refine_ls_extinction_method none
_refine_ls_goodness_of_fit_ref 1.167
_refine_ls_hydrogen_treatment constr
_refine_ls_matrix_type full
_refine_ls_number_parameters 123
_refine_ls_number_reflns 1754
_refine_ls_number_restraints 1
_refine_ls_restrained_S_all 1.167
_refine_ls_R_factor_all 0.0717
_refine_ls_R_factor_gt 0.0675
_refine_ls_shift/su_max 0.000
_refine_ls_shift/su_mean 0.000
_refine_ls_structure_factor_coef Fsqd
_refine_ls_weighting_details 'calc w=1/[\s^2^(Fo^2^)+(0.1137P)^2^+7.0974P] where P=(Fo^2^+2Fc^2^)/3'
_refine_ls_weighting_scheme calc
_refine_ls_wR_factor_gt 0.1939
_refine_ls_wR_factor_ref 0.1969
_reflns_number_gt 1621
_reflns_number_total 1754
_reflns_threshold_expression >2sigma(I)
_cod_data_source_file b610950k.txt
_cod_data_source_block CuNO-H2O-1
_cod_depositor_comments
;
The following automatic conversions were performed:
'_symmetry_cell_setting' value 'Monoclinic' changed to 'monoclinic'
according to '/home/saulius/struct/CIF-dictionaries/cif_core.dic'
dictionary named 'cif_core.dic' version 2.4.1 from 2010-06-29.

Automatic conversion script
Id: cif_fix_enum 1527 2010-12-29 10:47:43Z saulius 
;
_cod_original_sg_symbol_H-M C2/c
_cod_database_code 7101656

loop_
_symmetry_equiv_pos_as_xyz
'x, y, z'
'-x, y, -z+1/2'
'x+1/2, y+1/2, z'
'-x+1/2, y+1/2, -z+1/2'
'-x, -y, -z'
'x, -y, z-1/2'
'-x+1/2, -y+1/2, -z'
'x+1/2, -y+1/2, z-1/2'

loop_
_atom_site_label
_atom_site_type_symbol
_atom_site_fract_x
_atom_site_fract_y
_atom_site_fract_z
_atom_site_U_iso_or_equiv
_atom_site_adp_type
_atom_site_occupancy
_atom_site_symmetry_multiplicity
_atom_site_calc_flag
_atom_site_refinement_flags
Cu1 Cu 0.5000 0.19679(9) 0.7500 0.0406(3) Uani 1 2 d S
C1 C 0.5218(5) 0.1925(11) 0.5832(4) 0.084(2) Uani 1 1 d .
C2 C 0.6129(4) 0.2321(8) 0.6378(4) 0.0597(14) Uani 1 1 d .
C3 C 0.3622(6) 0.1769(11) 0.5692(5) 0.092(2) Uani 1 1 d .
C4 C 0.3492(5) -0.0003(9) 0.5738(5) 0.082(2) Uani 1 1 d .
C5 C 0.4426(6) 0.4274(10) 0.6058(6) 0.096(2) Uani 1 1 d .
C6 C 0.3846(5) 0.5117(8) 0.6492(5) 0.0764(18) Uani 1 1 d .
N1 N 0.4494(3) 0.2494(6) 0.6188(3) 0.0479(9) Uani 1 1 d .
N2 N 0.6202(3) 0.1840(5) 0.7261(3) 0.0507(9) Uani 1 1 d .
N3 N 0.6467(3) -0.2537(6) 0.6623(3) 0.0589(11) Uani 1 1 d .
O1 O 0.5630(3) -0.2395(7) 0.6389(4) 0.0851(14) Uani 1 1 d .
O2 O 0.6817(3) -0.3760(7) 0.6450(4) 0.0930(15) Uani 1 1 d .
O3 O 0.6949(3) -0.1475(6) 0.7002(4) 0.0957(17) Uani 1 1 d .
O4 O 0.5000 -0.0703(8) 0.7500 0.0836(19) Uani 1 2 d S
H1A H 0.5168 0.0771 0.5757 0.101 Uiso 1 1 calc R
H1B H 0.5132 0.2406 0.5275 0.101 Uiso 1 1 calc R
H2A H 0.6601 0.2485 0.7625 0.061 Uiso 1 1 calc R
H2B H 0.6413 0.0828 0.7348 0.061 Uiso 1 1 calc R
H2C H 0.6236 0.3465 0.6355 0.072 Uiso 1 1 calc R
H2D H 0.6582 0.1761 0.6180 0.072 Uiso 1 1 calc R
H3A H 0.3529 0.2043 0.5098 0.111 Uiso 1 1 calc R
H3B H 0.3143 0.2289 0.5870 0.111 Uiso 1 1 calc R
H4 H 0.5408 -0.1031 0.7315 0.125 Uiso 0.50 1 calc PR
H4A H 0.4023 -0.0549 0.5690 0.123 Uiso 1 1 calc R
H4B H 0.2976 -0.0330 0.5282 0.123 Uiso 1 1 calc R
H4C H 0.3392 -0.0269 0.6274 0.123 Uiso 1 1 calc R
H5A H 0.5032 0.4725 0.6254 0.115 Uiso 1 1 calc R
H5B H 0.4196 0.4486 0.5452 0.115 Uiso 1 1 calc R
H6A H 0.3221 0.4879 0.6210 0.115 Uiso 1 1 calc R
H6B H 0.3943 0.6253 0.6474 0.115 Uiso 1 1 calc R
H6C H 0.3994 0.4770 0.7075 0.115 Uiso 1 1 calc R

loop_
_atom_site_aniso_label
_atom_site_aniso_U_11
_atom_site_aniso_U_22
_atom_site_aniso_U_33
_atom_site_aniso_U_23
_atom_site_aniso_U_13
_atom_site_aniso_U_12
Cu1 0.0367(4) 0.0431(5) 0.0412(5) 0.000 0.0104(3) 0.000
C1 0.081(5) 0.113(6) 0.061(4) 0.006(4) 0.025(3) 0.006(4)
C2 0.054(3) 0.071(4) 0.060(3) 0.005(3) 0.027(3) 0.007(2)
C3 0.087(5) 0.120(7) 0.060(4) 0.009(4) 0.006(3) -0.020(4)
C4 0.074(4) 0.084(5) 0.086(5) -0.036(4) 0.019(3) -0.017(3)
C5 0.104(6) 0.088(5) 0.093(5) 0.025(4) 0.024(4) 0.011(4)
C6 0.078(4) 0.054(3) 0.101(5) 0.007(3) 0.030(4) 0.012(3)
N1 0.045(2) 0.056(2) 0.039(2) 0.0059(17) 0.0076(16) 0.0031(17)
N2 0.0423(19) 0.058(3) 0.053(2) -0.0030(19) 0.0155(17) -0.0013(17)
N3 0.048(2) 0.064(3) 0.065(3) 0.008(2) 0.018(2) 0.000(2)
O1 0.053(2) 0.106(4) 0.094(4) -0.008(3) 0.018(2) 0.005(2)
O2 0.085(3) 0.070(3) 0.126(4) -0.016(3) 0.032(3) 0.008(3)
O3 0.059(2) 0.062(3) 0.158(5) -0.023(3) 0.018(3) -0.001(2)
O4 0.098(5) 0.064(4) 0.095(5) 0.000 0.040(4) 0.000

loop_
_atom_type_symbol
_atom_type_description
_atom_type_scat_dispersion_real
_atom_type_scat_dispersion_imag
_atom_type_scat_source
C C 0.0033 0.0016 'International Tables Vol C Tables 4.2.6.8 and 6.1.1.4'
H H 0.0000 0.0000 'International Tables Vol C Tables 4.2.6.8 and 6.1.1.4'
N N 0.0061 0.0033 'International Tables Vol C Tables 4.2.6.8 and 6.1.1.4'
O O 0.0106 0.0060 'International Tables Vol C Tables 4.2.6.8 and 6.1.1.4'
Cu Cu 0.3201 1.2651 'International Tables Vol C Tables 4.2.6.8 and 6.1.1.4'

loop_
_geom_angle_atom_site_label_1
_geom_angle_atom_site_label_2
_geom_angle_atom_site_label_3
_geom_angle
_geom_angle_site_symmetry_1
_geom_angle_site_symmetry_3
N2 Cu1 N2 173.9(3) 2_656 .
N2 Cu1 N1 84.32(17) 2_656 2_656
N2 Cu1 N1 96.96(17) . 2_656
N2 Cu1 N1 96.96(17) 2_656 .
N2 Cu1 N1 84.32(17) . .
N1 Cu1 N1 156.0(3) 2_656 .
N2 Cu1 O4 86.95(13) 2_656 .
N2 Cu1 O4 86.95(13) . .
N1 Cu1 O4 101.99(13) 2_656 .
N1 Cu1 O4 101.99(13) . .
C2 N2 Cu1 111.4(3) . .
C1 N1 C3 108.6(6) . .
C1 N1 C5 106.9(5) . .
C3 N1 C5 108.1(5) . .
C1 N1 Cu1 103.8(3) . .
C3 N1 Cu1 118.8(4) . .
C5 N1 Cu1 109.9(4) . .
O3 N3 O2 118.9(5) . .
O3 N3 O1 121.3(6) . .
O2 N3 O1 119.8(6) . .
C1 C2 N2 109.0(5) . .
C2 C1 N1 112.6(6) . .
N1 C3 C4 119.2(7) . .
C6 C5 N1 115.6(6) . .

loop_
_geom_bond_atom_site_label_1
_geom_bond_atom_site_label_2
_geom_bond_distance
_geom_bond_site_symmetry_2
Cu1 N2 2.003(4) 2_656
Cu1 N2 2.003(4) .
Cu1 N1 2.111(4) 2_656
Cu1 N1 2.111(4) .
Cu1 O4 2.226(7) .
N2 C2 1.475(7) .
N1 C1 1.478(8) .
N1 C3 1.483(8) .
N1 C5 1.498(9) .
O1 N3 1.240(6) .
N3 O3 1.206(7) .
N3 O2 1.225(7) .
C2 C1 1.468(9) .
C4 C3 1.496(11) .
C6 C5 1.473(10) .
